data_4102643
loop_
_publ_author_name
'Matthew D. Millard'
'Curtis E. Moore'
'Arnold L. Rheingold'
'Joshua S. Figueroa'

_publ_section_title
;
 Four-Coordinate Iridium(I) Monohydrides: Reversible Dinitrogen Binding,
 Bond Activations, and Deprotonations
;
_journal_name_full 'Journal of the American Chemical Society'
_journal_page_first 8921
_journal_page_last 8923
_journal_paper_doi 10.1021/ja1037808
_journal_volume 132
_journal_year 2010
_chemical_formula_sum 'C40 H64 F5 Ir O P2'
_chemical_formula_weight 910.05
_chemical_name_common H2Ir(OC6F5)(P(CH2Ad)(i-Pr)2)2
_chemical_name_systematic
; 
 ? 
;
_space_group_IT_number 2
_symmetry_cell_setting triclinic
_symmetry_space_group_name_Hall '-P 1'
_symmetry_space_group_name_H-M 'P -1'
_atom_sites_solution_hydrogens geom
_atom_sites_solution_primary direct
_atom_sites_solution_secondary difmap
_audit_creation_method SHELXL-97
_cell_angle_alpha 104.8080(10)
_cell_angle_beta 93.1770(10)
_cell_angle_gamma 110.7050(10)
_cell_formula_units_Z 2
_cell_length_a 10.3320(10)
_cell_length_b 13.2640(12)
_cell_length_c 16.4940(17)
_cell_measurement_reflns_used 7041
_cell_measurement_temperature 100(2)
_cell_measurement_theta_max 25
_cell_measurement_theta_min 1.3
_cell_volume 2017.4(3)
_computing_cell_refinement 'Bruker SAINT'
_computing_data_collection 'Bruker APEX2'
_computing_data_reduction 'Bruker SAINT'
_computing_molecular_graphics 'Bruker SHELXTL'
_computing_publication_material 'Bruker SHELXTL'
_computing_structure_refinement 'SHELXL-97 (Sheldrick, 2008)'
_computing_structure_solution 'SHELXS-97 (Sheldrick, 2008)'
_diffrn_ambient_temperature 100(2)
_diffrn_measured_fraction_theta_full 0.986
_diffrn_measured_fraction_theta_max 0.985
_diffrn_measurement_device_type 'Bruker APEX CCD'
_diffrn_measurement_method '\f and \w scans'
_diffrn_radiation_monochromator graphite
_diffrn_radiation_source 'fine-focus sealed tube'
_diffrn_radiation_type MoK\a
_diffrn_radiation_wavelength 0.71073
_diffrn_reflns_av_R_equivalents 0.0172
_diffrn_reflns_av_sigmaI/netI 0.0306
_diffrn_reflns_limit_h_max 12
_diffrn_reflns_limit_h_min -12
_diffrn_reflns_limit_k_max 15
_diffrn_reflns_limit_k_min -14
_diffrn_reflns_limit_l_max 19
_diffrn_reflns_limit_l_min -19
_diffrn_reflns_number 12252
_diffrn_reflns_theta_full 25.00
_diffrn_reflns_theta_max 25.03
_diffrn_reflns_theta_min 1.29
_exptl_absorpt_coefficient_mu 3.441
_exptl_absorpt_correction_T_max 0.6263
_exptl_absorpt_correction_T_min 0.5319
_exptl_absorpt_correction_type multi-scan
_exptl_absorpt_process_details SADABS
_exptl_crystal_colour yellow
_exptl_crystal_density_diffrn 1.498
_exptl_crystal_density_method 'not measured'
_exptl_crystal_description Block
_exptl_crystal_F_000 928
_exptl_crystal_size_max 0.21
_exptl_crystal_size_mid 0.18
_exptl_crystal_size_min 0.15
_refine_diff_density_max 1.239
_refine_diff_density_min -0.957
_refine_diff_density_rms 0.110
_refine_ls_extinction_method none
_refine_ls_goodness_of_fit_ref 1.041
_refine_ls_hydrogen_treatment mixed
_refine_ls_matrix_type full
_refine_ls_number_parameters 458
_refine_ls_number_reflns 7041
_refine_ls_number_restraints 1
_refine_ls_restrained_S_all 1.041
_refine_ls_R_factor_all 0.0331
_refine_ls_R_factor_gt 0.0286
_refine_ls_shift/su_max 0.000
_refine_ls_shift/su_mean 0.000
_refine_ls_structure_factor_coef Fsqd
_refine_ls_weighting_details 'calc w=1/[\s^2^(Fo^2^)+(0.0553P)^2^+1.0402P] where P=(Fo^2^+2Fc^2^)/3'
_refine_ls_weighting_scheme calc
_refine_ls_wR_factor_gt 0.0754
_refine_ls_wR_factor_ref 0.0821
_reflns_number_gt 6390
_reflns_number_total 7041
_reflns_threshold_expression >2sigma(I)
_cod_data_source_file ja1037808_si_002_10.cif
_cod_data_source_block JFig320
_cod_database_code 4102643

loop_
_symmetry_equiv_pos_as_xyz
'x, y, z'
'-x, -y, -z'

loop_
_atom_site_label
_atom_site_type_symbol
_atom_site_fract_x
_atom_site_fract_y
_atom_site_fract_z
_atom_site_U_iso_or_equiv
_atom_site_adp_type
_atom_site_occupancy
_atom_site_symmetry_multiplicity
_atom_site_calc_flag
_atom_site_refinement_flags
C1 C 0.0673(4) 0.3533(3) 0.5260(2) 0.0253(8) Uani 1 1 d .
H1A H 0.0399 0.4193 0.5386 0.030 Uiso 1 1 calc R
H1B H 0.1276 0.3605 0.4816 0.030 Uiso 1 1 calc R
C2 C -0.0681(4) 0.2461(3) 0.4875(2) 0.0250(8) Uani 1 1 d .
C3 C -0.1642(4) 0.2202(3) 0.5537(2) 0.0267(9) Uani 1 1 d .
H3A H -0.1150 0.2041 0.5990 0.032 Uiso 1 1 calc R
H3B H -0.1862 0.2870 0.5801 0.032 Uiso 1 1 calc R
C4 C -0.3004(4) 0.1189(4) 0.5122(3) 0.0319(10) Uani 1 1 d .
H4 H -0.3611 0.1029 0.5562 0.038 Uiso 1 1 calc R
C5 C -0.2668(5) 0.0151(4) 0.4713(3) 0.0374(11) Uani 1 1 d .
H5A H -0.2173 -0.0030 0.5152 0.045 Uiso 1 1 calc R
H5B H -0.3548 -0.0508 0.4448 0.045 Uiso 1 1 calc R
C6 C -0.1749(5) 0.0397(4) 0.4041(3) 0.0388(11) Uani 1 1 d .
H6 H -0.1528 -0.0277 0.3775 0.047 Uiso 1 1 calc R
C7 C -0.0382(4) 0.1406(4) 0.4464(3) 0.0339(10) Uani 1 1 d .
H7A H 0.0234 0.1555 0.4034 0.041 Uiso 1 1 calc R
H7B H 0.0114 0.1225 0.4904 0.041 Uiso 1 1 calc R
C8 C -0.3773(5) 0.1461(4) 0.4435(3) 0.0366(10) Uani 1 1 d .
H8A H -0.4665 0.0815 0.4169 0.044 Uiso 1 1 calc R
H8B H -0.3995 0.2128 0.4695 0.044 Uiso 1 1 calc R
C9 C -0.2518(5) 0.0663(4) 0.3354(3) 0.0424(12) Uani 1 1 d .
H9A H -0.1924 0.0814 0.2914 0.051 Uiso 1 1 calc R
H9B H -0.3397 0.0009 0.3078 0.051 Uiso 1 1 calc R
C10 C -0.1487(4) 0.2701(4) 0.4187(3) 0.0316(9) Uani 1 1 d .
H10A H -0.1705 0.3371 0.4446 0.038 Uiso 1 1 calc R
H10B H -0.0891 0.2874 0.3752 0.038 Uiso 1 1 calc R
C11 C -0.2850(5) 0.1697(4) 0.3761(3) 0.0375(11) Uani 1 1 d .
H11 H -0.3348 0.1879 0.3316 0.045 Uiso 1 1 calc R
C12 C 0.2860(4) 0.2819(4) 0.5892(3) 0.0305(9) Uani 1 1 d .
H12 H 0.2208 0.2009 0.5723 0.037 Uiso 1 1 calc R
C13 C 0.3562(5) 0.2974(5) 0.5115(3) 0.0467(12) Uani 1 1 d .
H13A H 0.4375 0.3690 0.5278 0.070 Uiso 1 1 calc R
H13B H 0.2891 0.2979 0.4674 0.070 Uiso 1 1 calc R
H13C H 0.3870 0.2351 0.4896 0.070 Uiso 1 1 calc R
C14 C 0.3938(5) 0.2950(5) 0.6627(3) 0.0466(13) Uani 1 1 d .
H14A H 0.4324 0.2364 0.6461 0.070 Uiso 1 1 calc R
H14B H 0.3482 0.2875 0.7126 0.070 Uiso 1 1 calc R
H14C H 0.4697 0.3695 0.6765 0.070 Uiso 1 1 calc R
C15 C 0.2845(4) 0.5162(4) 0.6590(3) 0.0301(9) Uani 1 1 d .
H15 H 0.2171 0.5552 0.6684 0.036 Uiso 1 1 calc R
C16 C 0.3720(5) 0.5632(4) 0.5953(3) 0.0367(10) Uani 1 1 d .
H16A H 0.4076 0.6458 0.6145 0.055 Uiso 1 1 calc R
H16B H 0.3133 0.5353 0.5394 0.055 Uiso 1 1 calc R
H16C H 0.4510 0.5386 0.5913 0.055 Uiso 1 1 calc R
C17 C 0.3788(5) 0.5543(4) 0.7447(3) 0.0450(12) Uani 1 1 d .
H17A H 0.4649 0.5404 0.7361 0.068 Uiso 1 1 calc R
H17B H 0.3294 0.5118 0.7818 0.068 Uiso 1 1 calc R
H17C H 0.4027 0.6350 0.7712 0.068 Uiso 1 1 calc R
C18 C -0.0451(5) 0.1606(5) 0.8845(3) 0.0459(13) Uani 1 1 d .
H18A H -0.0946 0.1782 0.9326 0.055 Uiso 1 1 calc R
H18B H -0.0775 0.0774 0.8641 0.055 Uiso 1 1 calc R
C19 C 0.1146(5) 0.2057(4) 0.9233(3) 0.0425(11) Uani 1 1 d .
C20 C 0.1976(5) 0.1655(5) 0.8564(3) 0.0472(12) Uani 1 1 d .
H20A H 0.1980 0.2012 0.8105 0.057 Uiso 1 1 calc R
H20B H 0.1520 0.0827 0.8311 0.057 Uiso 1 1 calc R
C21 C 0.3508(5) 0.1970(5) 0.8979(4) 0.0525(13) Uani 1 1 d .
H21 H 0.4043 0.1718 0.8537 0.063 Uiso 1 1 calc R
C22 C 0.3482(7) 0.1387(8) 0.9655(5) 0.087(2) Uani 1 1 d .
H22A H 0.4452 0.1561 0.9914 0.104 Uiso 1 1 calc R
H22B H 0.3017 0.0560 0.9399 0.104 Uiso 1 1 calc R
C23 C 0.2681(7) 0.1796(9) 1.0337(5) 0.093(3) Uani 1 1 d .
H23 H 0.2686 0.1441 1.0803 0.112 Uiso 1 1 calc R
C24 C 0.1150(5) 0.1459(5) 0.9904(3) 0.0505(13) Uani 1 1 d .
H24A H 0.0719 0.0632 0.9637 0.061 Uiso 1 1 calc R
H24B H 0.0589 0.1667 1.0336 0.061 Uiso 1 1 calc R
C25 C 0.1797(6) 0.3303(5) 0.9609(3) 0.0559(14) Uani 1 1 d .
H25A H 0.1259 0.3551 1.0042 0.067 Uiso 1 1 calc R
H25B H 0.1778 0.3674 0.9161 0.067 Uiso 1 1 calc R
C26 C 0.4151(6) 0.3255(6) 0.9339(4) 0.0673(17) Uani 1 1 d .
H26A H 0.4137 0.3601 0.8875 0.081 Uiso 1 1 calc R
H26B H 0.5138 0.3501 0.9604 0.081 Uiso 1 1 calc R
C27 C 0.3406(8) 0.3101(7) 1.0694(4) 0.088(3) Uani 1 1 d .
H27A H 0.2957 0.3376 1.1170 0.106 Uiso 1 1 calc R
H27B H 0.4406 0.3312 1.0915 0.106 Uiso 1 1 calc R
C28 C 0.3295(7) 0.3643(6) 1.0015(4) 0.074(2) Uani 1 1 d .
H28 H 0.3731 0.4481 1.0262 0.089 Uiso 1 1 calc R
C29 C -0.2445(6) 0.0594(5) 0.7324(3) 0.0503(13) Uani 1 1 d .
H29 H -0.2956 0.0723 0.6852 0.060 Uiso 1 1 calc R
C30 C -0.1738(6) -0.0147(5) 0.6922(3) 0.0590(15) Uani 1 1 d .
H30A H -0.1277 -0.0341 0.7360 0.089 Uiso 1 1 calc R
H30B H -0.1036 0.0245 0.6615 0.089 Uiso 1 1 calc R
H30C H -0.2431 -0.0837 0.6523 0.089 Uiso 1 1 calc R
C31 C -0.3573(6) -0.0007(6) 0.7809(4) 0.0669(18) Uani 1 1 d .
H31A H -0.4169 -0.0759 0.7439 0.100 Uiso 1 1 calc R
H31B H -0.4149 0.0437 0.7980 0.100 Uiso 1 1 calc R
H31C H -0.3112 -0.0077 0.8316 0.100 Uiso 1 1 calc R
C32 C -0.2301(5) 0.2679(4) 0.8486(3) 0.0393(11) Uani 1 1 d .
H32 H -0.2854 0.2192 0.8819 0.047 Uiso 1 1 calc R
C33 C -0.3331(6) 0.2727(6) 0.7809(4) 0.0587(15) Uani 1 1 d .
H33A H -0.3894 0.3133 0.8084 0.088 Uiso 1 1 calc R
H33B H -0.3950 0.1959 0.7479 0.088 Uiso 1 1 calc R
H33C H -0.2810 0.3121 0.7429 0.088 Uiso 1 1 calc R
C34 C -0.1479(6) 0.3854(5) 0.9101(4) 0.0566(15) Uani 1 1 d .
H34A H -0.0901 0.4340 0.8793 0.085 Uiso 1 1 calc R
H34B H -0.0874 0.3797 0.9552 0.085 Uiso 1 1 calc R
H34C H -0.2134 0.4177 0.9353 0.085 Uiso 1 1 calc R
C35 C -0.0433(5) 0.5262(4) 0.7440(3) 0.0369(11) Uani 1 1 d .
C36 C -0.1333(6) 0.5675(4) 0.7053(3) 0.0473(13) Uani 1 1 d .
C37 C -0.1214(7) 0.6774(5) 0.7311(4) 0.0576(16) Uani 1 1 d .
C38 C -0.0187(8) 0.7537(5) 0.7936(4) 0.0607(16) Uani 1 1 d .
C39 C 0.0740(7) 0.7218(5) 0.8346(4) 0.065(2) Uani 1 1 d .
C40 C 0.0580(6) 0.6070(5) 0.8090(3) 0.0483(13) Uani 1 1 d .
O1 O -0.0641(3) 0.4208(3) 0.7169(2) 0.0407(8) Uani 1 1 d .
F1 F -0.0010(6) 0.8649(3) 0.8194(3) 0.1001(16) Uani 1 1 d .
F2 F 0.1456(3) 0.5766(3) 0.8525(2) 0.0714(10) Uani 1 1 d .
F3 F -0.2371(4) 0.4949(3) 0.6421(2) 0.0650(9) Uani 1 1 d .
F4 F 0.1765(5) 0.7936(3) 0.8983(3) 0.0949(14) Uani 1 1 d .
F5 F -0.2110(6) 0.7103(4) 0.6932(3) 0.0952(15) Uani 1 1 d .
P1 P 0.17513(10) 0.36315(9) 0.62279(6) 0.0230(2) Uani 1 1 d .
P2 P -0.11309(13) 0.20339(11) 0.79856(7) 0.0340(3) Uani 1 1 d .
Ir1 Ir 0.027175(16) 0.294516(13) 0.711920(9) 0.02480(7) Uani 1 1 d D
H1IR H 0.156(8) 0.340(6) 0.789(5) 0.11(3) Uiso 1 1 d .
H2IR H 0.072(4) 0.196(3) 0.695(3) 0.027(11) Uiso 1 1 d D

loop_
_atom_site_aniso_label
_atom_site_aniso_U_11
_atom_site_aniso_U_22
_atom_site_aniso_U_33
_atom_site_aniso_U_23
_atom_site_aniso_U_13
_atom_site_aniso_U_12
C1 0.020(2) 0.029(2) 0.029(2) 0.0121(17) 0.0052(16) 0.0097(17)
C2 0.021(2) 0.026(2) 0.0264(19) 0.0083(17) 0.0027(16) 0.0067(17)
C3 0.025(2) 0.029(2) 0.027(2) 0.0101(17) 0.0056(16) 0.0092(18)
C4 0.024(2) 0.031(2) 0.034(2) 0.0102(19) 0.0051(17) 0.0022(18)
C5 0.034(3) 0.027(2) 0.043(3) 0.007(2) -0.004(2) 0.006(2)
C6 0.035(3) 0.030(2) 0.043(3) -0.001(2) 0.001(2) 0.012(2)
C7 0.025(2) 0.037(3) 0.037(2) 0.005(2) 0.0053(18) 0.014(2)
C8 0.023(2) 0.039(3) 0.042(2) 0.010(2) 0.0033(19) 0.0078(19)
C9 0.039(3) 0.042(3) 0.033(2) 0.001(2) -0.001(2) 0.008(2)
C10 0.026(2) 0.033(2) 0.034(2) 0.0105(19) 0.0017(18) 0.0085(19)
C11 0.027(2) 0.046(3) 0.035(2) 0.015(2) -0.0026(18) 0.009(2)
C12 0.022(2) 0.036(2) 0.039(2) 0.0155(19) 0.0086(18) 0.0136(19)
C13 0.046(3) 0.058(3) 0.053(3) 0.024(3) 0.027(2) 0.030(3)
C14 0.035(3) 0.061(3) 0.050(3) 0.015(3) -0.001(2) 0.028(3)
C15 0.027(2) 0.027(2) 0.036(2) 0.0111(18) 0.0041(18) 0.0080(18)
C16 0.032(2) 0.031(2) 0.047(3) 0.017(2) 0.010(2) 0.007(2)
C17 0.037(3) 0.042(3) 0.042(3) 0.007(2) -0.006(2) 0.004(2)
C18 0.038(3) 0.073(4) 0.041(3) 0.035(3) 0.017(2) 0.024(3)
C19 0.042(3) 0.053(3) 0.042(3) 0.025(2) 0.016(2) 0.020(2)
C20 0.047(3) 0.060(3) 0.046(3) 0.024(3) 0.011(2) 0.028(3)
C21 0.036(3) 0.059(4) 0.065(3) 0.024(3) 0.012(2) 0.016(3)
C22 0.058(4) 0.138(7) 0.107(6) 0.079(6) 0.017(4) 0.056(5)
C23 0.060(4) 0.171(9) 0.082(5) 0.084(6) 0.015(4) 0.049(5)
C24 0.043(3) 0.063(4) 0.052(3) 0.036(3) 0.010(2) 0.015(3)
C25 0.053(3) 0.060(4) 0.043(3) 0.006(3) 0.004(2) 0.015(3)
C26 0.040(3) 0.075(4) 0.070(4) 0.018(3) 0.008(3) 0.005(3)
C27 0.061(4) 0.122(7) 0.049(4) 0.016(4) -0.027(3) 0.008(4)
C28 0.063(4) 0.071(4) 0.055(4) -0.006(3) -0.013(3) 0.006(3)
C29 0.047(3) 0.051(3) 0.048(3) 0.023(3) 0.000(2) 0.008(3)
C30 0.067(4) 0.044(3) 0.046(3) 0.008(2) 0.004(3) 0.003(3)
C31 0.044(3) 0.068(4) 0.073(4) 0.033(3) 0.005(3) -0.006(3)
C32 0.034(3) 0.056(3) 0.038(2) 0.020(2) 0.018(2) 0.023(2)
C33 0.035(3) 0.087(5) 0.065(4) 0.035(3) 0.013(3) 0.027(3)
C34 0.063(4) 0.056(3) 0.053(3) 0.009(3) 0.025(3) 0.028(3)
C35 0.044(3) 0.028(2) 0.039(2) 0.009(2) 0.023(2) 0.012(2)
C36 0.070(4) 0.039(3) 0.050(3) 0.022(2) 0.033(3) 0.030(3)
C37 0.092(5) 0.054(4) 0.050(3) 0.029(3) 0.034(3) 0.043(4)
C38 0.097(5) 0.034(3) 0.060(4) 0.023(3) 0.037(4) 0.026(3)
C39 0.074(4) 0.035(3) 0.053(3) -0.010(3) 0.037(3) -0.006(3)
C40 0.048(3) 0.047(3) 0.050(3) 0.010(2) 0.018(2) 0.019(3)
O1 0.0440(19) 0.0267(17) 0.0521(19) 0.0058(15) 0.0048(15) 0.0189(15)
F1 0.190(5) 0.039(2) 0.089(3) 0.028(2) 0.068(3) 0.052(3)
F2 0.050(2) 0.065(2) 0.070(2) -0.0138(18) -0.0046(16) 0.0149(17)
F3 0.085(2) 0.067(2) 0.0560(19) 0.0171(17) 0.0036(18) 0.045(2)
F4 0.092(3) 0.054(2) 0.088(3) -0.017(2) 0.024(2) -0.005(2)
F5 0.172(5) 0.092(3) 0.080(3) 0.049(2) 0.041(3) 0.099(3)
P1 0.0193(5) 0.0263(5) 0.0245(5) 0.0107(4) 0.0043(4) 0.0078(4)
P2 0.0385(7) 0.0405(7) 0.0342(6) 0.0196(5) 0.0183(5) 0.0204(6)
Ir1 0.02563(10) 0.02766(11) 0.02485(10) 0.01120(7) 0.00802(6) 0.01151(7)

loop_
_atom_type_symbol
_atom_type_description
_atom_type_scat_dispersion_real
_atom_type_scat_dispersion_imag
_atom_type_scat_source
C C 0.0033 0.0016 'International Tables Vol C Tables 4.2.6.8 and 6.1.1.4'
H H 0.0000 0.0000 'International Tables Vol C Tables 4.2.6.8 and 6.1.1.4'
O O 0.0106 0.0060 'International Tables Vol C Tables 4.2.6.8 and 6.1.1.4'
F F 0.0171 0.0103 'International Tables Vol C Tables 4.2.6.8 and 6.1.1.4'
P P 0.1023 0.0942 'International Tables Vol C Tables 4.2.6.8 and 6.1.1.4'
Ir Ir -1.4442 7.9887 'International Tables Vol C Tables 4.2.6.8 and 6.1.1.4'

loop_
_geom_angle_atom_site_label_1
_geom_angle_atom_site_label_2
_geom_angle_atom_site_label_3
_geom_angle
C2 C1 P1 118.6(3)
C2 C1 H1A 107.7
P1 C1 H1A 107.7
C2 C1 H1B 107.7
P1 C1 H1B 107.7
H1A C1 H1B 107.1
C10 C2 C7 108.5(3)
C10 C2 C3 107.5(3)
C7 C2 C3 108.3(3)
C10 C2 C1 107.0(3)
C7 C2 C1 113.1(3)
C3 C2 C1 112.2(3)
C4 C3 C2 110.7(3)
C4 C3 H3A 109.5
C2 C3 H3A 109.5
C4 C3 H3B 109.5
C2 C3 H3B 109.5
H3A C3 H3B 108.1
C3 C4 C5 109.7(4)
C3 C4 C8 109.0(4)
C5 C4 C8 109.3(4)
C3 C4 H4 109.6
C5 C4 H4 109.6
C8 C4 H4 109.6
C6 C5 C4 109.3(4)
C6 C5 H5A 109.8
C4 C5 H5A 109.8
C6 C5 H5B 109.8
C4 C5 H5B 109.8
H5A C5 H5B 108.3
C5 C6 C9 110.0(4)
C5 C6 C7 109.0(4)
C9 C6 C7 109.9(4)
C5 C6 H6 109.3
C9 C6 H6 109.3
C7 C6 H6 109.3
C6 C7 C2 110.7(3)
C6 C7 H7A 109.5
C2 C7 H7A 109.5
C6 C7 H7B 109.5
C2 C7 H7B 109.5
H7A C7 H7B 108.1
C11 C8 C4 109.6(4)
C11 C8 H8A 109.7
C4 C8 H8A 109.7
C11 C8 H8B 109.7
C4 C8 H8B 109.7
H8A C8 H8B 108.2
C11 C9 C6 109.1(4)
C11 C9 H9A 109.9
C6 C9 H9A 109.9
C11 C9 H9B 109.9
C6 C9 H9B 109.9
H9A C9 H9B 108.3
C11 C10 C2 111.6(4)
C11 C10 H10A 109.3
C2 C10 H10A 109.3
C11 C10 H10B 109.3
C2 C10 H10B 109.3
H10A C10 H10B 108.0
C8 C11 C10 108.7(4)
C8 C11 C9 109.8(4)
C10 C11 C9 109.5(4)
C8 C11 H11 109.6
C10 C11 H11 109.6
C9 C11 H11 109.6
C13 C12 C14 110.3(4)
C13 C12 P1 117.2(3)
C14 C12 P1 112.6(3)
C13 C12 H12 105.2
C14 C12 H12 105.2
P1 C12 H12 105.2
C12 C13 H13A 109.5
C12 C13 H13B 109.5
H13A C13 H13B 109.5
C12 C13 H13C 109.5
H13A C13 H13C 109.5
H13B C13 H13C 109.5
C12 C14 H14A 109.5
C12 C14 H14B 109.5
H14A C14 H14B 109.5
C12 C14 H14C 109.5
H14A C14 H14C 109.5
H14B C14 H14C 109.5
C17 C15 C16 109.2(4)
C17 C15 P1 113.7(3)
C16 C15 P1 116.0(3)
C17 C15 H15 105.7
C16 C15 H15 105.7
P1 C15 H15 105.7
C15 C16 H16A 109.5
C15 C16 H16B 109.5
H16A C16 H16B 109.5
C15 C16 H16C 109.5
H16A C16 H16C 109.5
H16B C16 H16C 109.5
C15 C17 H17A 109.5
C15 C17 H17B 109.5
H17A C17 H17B 109.5
C15 C17 H17C 109.5
H17A C17 H17C 109.5
H17B C17 H17C 109.5
C19 C18 P2 124.2(3)
C19 C18 H18A 106.3
P2 C18 H18A 106.3
C19 C18 H18B 106.3
P2 C18 H18B 106.3
H18A C18 H18B 106.4
C25 C19 C24 111.2(5)
C25 C19 C20 110.5(4)
C24 C19 C20 106.9(4)
C25 C19 C18 113.8(5)
C24 C19 C18 103.7(4)
C20 C19 C18 110.5(4)
C19 C20 C21 110.3(4)
C19 C20 H20A 109.6
C21 C20 H20A 109.6
C19 C20 H20B 109.6
C21 C20 H20B 109.6
H20A C20 H20B 108.1
C22 C21 C26 112.6(6)
C22 C21 C20 108.8(5)
C26 C21 C20 106.6(5)
C22 C21 H21 109.6
C26 C21 H21 109.6
C20 C21 H21 109.6
C21 C22 C23 109.1(6)
C21 C22 H22A 109.9
C23 C22 H22A 109.9
C21 C22 H22B 109.9
C23 C22 H22B 109.9
H22A C22 H22B 108.3
C22 C23 C27 108.2(7)
C22 C23 C24 107.8(6)
C27 C23 C24 110.0(6)
C22 C23 H23 110.3
C27 C23 H23 110.3
C24 C23 H23 110.3
C19 C24 C23 110.0(5)
C19 C24 H24A 109.7
C23 C24 H24A 109.7
C19 C24 H24B 109.7
C23 C24 H24B 109.7
H24A C24 H24B 108.2
C19 C25 C28 109.7(5)
C19 C25 H25A 109.7
C28 C25 H25A 109.7
C19 C25 H25B 109.7
C28 C25 H25B 109.7
H25A C25 H25B 108.2
C21 C26 C28 109.3(5)
C21 C26 H26A 109.8
C28 C26 H26A 109.8
C21 C26 H26B 109.8
C28 C26 H26B 109.8
H26A C26 H26B 108.3
C28 C27 C23 110.5(5)
C28 C27 H27A 109.5
C23 C27 H27A 109.5
C28 C27 H27B 109.5
C23 C27 H27B 109.5
H27A C27 H27B 108.1
C27 C28 C25 112.7(6)
C27 C28 C26 105.9(6)
C25 C28 C26 110.2(5)
C27 C28 H28 109.4
C25 C28 H28 109.4
C26 C28 H28 109.4
C30 C29 C31 110.7(5)
C30 C29 P2 111.5(4)
C31 C29 P2 114.4(4)
C30 C29 H29 106.6
C31 C29 H29 106.6
P2 C29 H29 106.6
C29 C30 H30A 109.5
C29 C30 H30B 109.5
H30A C30 H30B 109.5
C29 C30 H30C 109.5
H30A C30 H30C 109.5
H30B C30 H30C 109.5
C29 C31 H31A 109.5
C29 C31 H31B 109.5
H31A C31 H31B 109.5
C29 C31 H31C 109.5
H31A C31 H31C 109.5
H31B C31 H31C 109.5
C33 C32 C34 110.8(5)
C33 C32 P2 110.3(3)
C34 C32 P2 111.6(3)
C33 C32 H32 108.0
C34 C32 H32 108.0
P2 C32 H32 108.0
C32 C33 H33A 109.5
C32 C33 H33B 109.5
H33A C33 H33B 109.5
C32 C33 H33C 109.5
H33A C33 H33C 109.5
H33B C33 H33C 109.5
C32 C34 H34A 109.5
C32 C34 H34B 109.5
H34A C34 H34B 109.5
C32 C34 H34C 109.5
H34A C34 H34C 109.5
H34B C34 H34C 109.5
O1 C35 C40 126.7(5)
O1 C35 C36 119.1(5)
C40 C35 C36 114.2(5)
F3 C36 C37 118.0(5)
F3 C36 C35 118.7(4)
C37 C36 C35 123.2(6)
C38 C37 F5 119.3(6)
C38 C37 C36 120.4(6)
F5 C37 C36 120.3(6)
C37 C38 F1 122.0(6)
C37 C38 C39 120.6(5)
F1 C38 C39 117.4(6)
F4 C39 C38 123.2(6)
F4 C39 C40 118.2(7)
C38 C39 C40 118.5(6)
F2 C40 C35 119.3(5)
F2 C40 C39 117.6(5)
C35 C40 C39 123.1(6)
C35 O1 Ir1 145.6(3)
C1 P1 C12 107.30(19)
C1 P1 C15 100.83(19)
C12 P1 C15 109.9(2)
C1 P1 Ir1 108.15(13)
C12 P1 Ir1 113.05(14)
C15 P1 Ir1 116.51(14)
C32 P2 C18 102.8(2)
C32 P2 C29 101.1(3)
C18 P2 C29 98.7(3)
C32 P2 Ir1 116.65(17)
C18 P2 Ir1 123.85(16)
C29 P2 Ir1 110.19(17)
O1 Ir1 P1 91.30(9)
O1 Ir1 P2 96.64(10)
P1 Ir1 P2 171.95(4)
O1 Ir1 H1IR 111(3)
P1 Ir1 H1IR 92(3)
P2 Ir1 H1IR 87(3)
O1 Ir1 H2IR 170.2(16)
P1 Ir1 H2IR 88.0(16)
P2 Ir1 H2IR 84.0(16)
H1IR Ir1 H2IR 79(3)

loop_
_geom_bond_atom_site_label_1
_geom_bond_atom_site_label_2
_geom_bond_distance
C1 C2 1.553(5)
C1 P1 1.843(4)
C1 H1A 0.9900
C1 H1B 0.9900
C2 C10 1.533(6)
C2 C7 1.536(6)
C2 C3 1.539(5)
C3 C4 1.530(6)
C3 H3A 0.9900
C3 H3B 0.9900
C4 C5 1.537(6)
C4 C8 1.536(6)
C4 H4 1.0000
C5 C6 1.523(7)
C5 H5A 0.9900
C5 H5B 0.9900
C6 C9 1.530(7)
C6 C7 1.533(6)
C6 H6 1.0000
C7 H7A 0.9900
C7 H7B 0.9900
C8 C11 1.525(6)
C8 H8A 0.9900
C8 H8B 0.9900
C9 C11 1.530(7)
C9 H9A 0.9900
C9 H9B 0.9900
C10 C11 1.528(6)
C10 H10A 0.9900
C10 H10B 0.9900
C11 H11 1.0000
C12 C13 1.530(6)
C12 C14 1.532(6)
C12 P1 1.849(4)
C12 H12 1.0000
C13 H13A 0.9800
C13 H13B 0.9800
C13 H13C 0.9800
C14 H14A 0.9800
C14 H14B 0.9800
C14 H14C 0.9800
C15 C17 1.529(6)
C15 C16 1.534(6)
C15 P1 1.855(4)
C15 H15 1.0000
C16 H16A 0.9800
C16 H16B 0.9800
C16 H16C 0.9800
C17 H17A 0.9800
C17 H17B 0.9800
C17 H17C 0.9800
C18 C19 1.575(7)
C18 P2 1.845(5)
C18 H18A 0.9900
C18 H18B 0.9900
C19 C25 1.488(8)
C19 C24 1.518(7)
C19 C20 1.538(7)
C20 C21 1.553(7)
C20 H20A 0.9900
C20 H20B 0.9900
C21 C22 1.506(8)
C21 C26 1.529(8)
C21 H21 1.0000
C22 C23 1.534(11)
C22 H22A 0.9900
C22 H22B 0.9900
C23 C27 1.554(12)
C23 C24 1.557(8)
C23 H23 1.0000
C24 H24A 0.9900
C24 H24B 0.9900
C25 C28 1.511(8)
C25 H25A 0.9900
C25 H25B 0.9900
C26 C28 1.558(9)
C26 H26A 0.9900
C26 H26B 0.9900
C27 C28 1.496(10)
C27 H27A 0.9900
C27 H27B 0.9900
C28 H28 1.0000
C29 C30 1.472(8)
C29 C31 1.552(8)
C29 P2 1.902(6)
C29 H29 1.0000
C30 H30A 0.9800
C30 H30B 0.9800
C30 H30C 0.9800
C31 H31A 0.9800
C31 H31B 0.9800
C31 H31C 0.9800
C32 C33 1.529(7)
C32 C34 1.529(7)
C32 P2 1.832(5)
C32 H32 1.0000
C33 H33A 0.9800
C33 H33B 0.9800
C33 H33C 0.9800
C34 H34A 0.9800
C34 H34B 0.9800
C34 H34C 0.9800
C35 O1 1.287(5)
C35 C40 1.374(7)
C35 C36 1.431(8)
C36 F3 1.340(7)
C36 C37 1.368(8)
C37 C38 1.341(9)
C37 F5 1.342(7)
C38 F1 1.367(6)
C38 C39 1.383(10)
C39 F4 1.335(7)
C39 C40 1.419(8)
C40 F2 1.352(7)
O1 Ir1 2.181(3)
P1 Ir1 2.2970(10)
P2 Ir1 2.3403(11)
Ir1 H1IR 1.62(8)
Ir1 H2IR 1.503(19)
